data_7059750
loop_
_publ_author_name
'Smith, Jermaine A.'
'Singh-Wilmot, Marvadeen A.'
'Carter, Korey P.'
'Cahill, Christopher L.'
'Ridenour, J. August'

_publ_section_title
;
 Supramolecular assembly of lanthanide-2,3,5,6-tetrafluoroterephthalic
 acid coordination polymers via fluorine&#x22EF;fluorine interactions: a
 platform for luminescent detection of Fe3+ and nitroaromatic compounds
;
_journal_issue 28
_journal_name_full 'New Journal of Chemistry'
_journal_page_first 12317
_journal_page_last 12330
_journal_paper_doi 10.1039/D0NJ02604B
_journal_volume 44
_journal_year 2020
_chemical_formula_sum 'C12 H6 F6 O9 Tb'
_chemical_formula_weight 567.09
_space_group_crystal_system monoclinic
_space_group_IT_number 12
_space_group_name_Hall '-I 2y'
_space_group_name_H-M_alt 'I 1 2/m 1'
_atom_sites_solution_hydrogens difmap
_audit_creation_method SHELXL-2014/7
_audit_update_record
;
2019-06-20 deposited with the CCDC.	2020-06-30 downloaded from the CCDC.
;
_cell_angle_alpha 90
_cell_angle_beta 108.0270(10)
_cell_angle_gamma 90
_cell_formula_units_Z 4
_cell_length_a 11.6039(12)
_cell_length_b 11.2358(12)
_cell_length_c 11.9986(19)
_cell_measurement_reflns_used 7313
_cell_measurement_temperature 293(2)
_cell_measurement_theta_max 42.229
_cell_measurement_theta_min 5.088
_cell_volume 1487.6(3)
_computing_cell_refinement 'SAINT, Bruker-AXS'
_computing_data_collection 'APEX, Bruker-AXS'
_computing_data_reduction 'SAINT, Bruker-AXS'
_computing_molecular_graphics 'WINGX (Farrugia, 2012)'
_computing_publication_material 'Crystal Maker (Palmer, 2009)'
_computing_structure_refinement 'SHELXL-2014/7 (Sheldrick, 2014)'
_computing_structure_solution 'SIR92 (Guagliardi, 1994)'
_diffrn_ambient_temperature 293(2)
_diffrn_measured_fraction_theta_full 1.000
_diffrn_measured_fraction_theta_max 0.998
_diffrn_measurement_device_type 'Bruker APEX II CCD'
_diffrn_measurement_method 'omega scans'
_diffrn_radiation_probe x-ray
_diffrn_radiation_type MoK\a
_diffrn_radiation_wavelength 0.71073
_diffrn_reflns_av_R_equivalents 0.0516
_diffrn_reflns_av_unetI/netI 0.0458
_diffrn_reflns_Laue_measured_fraction_full 1.000
_diffrn_reflns_Laue_measured_fraction_max 0.998
_diffrn_reflns_limit_h_max 14
_diffrn_reflns_limit_h_min -15
_diffrn_reflns_limit_k_max 14
_diffrn_reflns_limit_k_min -14
_diffrn_reflns_limit_l_max 15
_diffrn_reflns_limit_l_min -15
_diffrn_reflns_number 7313
_diffrn_reflns_point_group_measured_fraction_full 1.000
_diffrn_reflns_point_group_measured_fraction_max 0.998
_diffrn_reflns_theta_full 25.500
_diffrn_reflns_theta_max 27.439
_diffrn_reflns_theta_min 2.134
_diffrn_source 'fine-focus sealed tube'
_exptl_absorpt_coefficient_mu 4.879
_exptl_absorpt_correction_T_max 0.7455
_exptl_absorpt_correction_T_min 0.6499
_exptl_absorpt_correction_type empirical
_exptl_absorpt_process_details 'SADABS (Sheldrick, 2015)'
_exptl_crystal_colour Colorless
_exptl_crystal_density_diffrn 2.532
_exptl_crystal_description 'Rectangular Block'
_exptl_crystal_F_000 1076
_exptl_crystal_recrystallization_method 'Slow Evaporation'
_exptl_crystal_size_max 0.26
_exptl_crystal_size_mid 0.18
_exptl_crystal_size_min 0.09
_refine_diff_density_max 0.645
_refine_diff_density_min -0.815
_refine_diff_density_rms 0.145
_refine_ls_extinction_method none
_refine_ls_goodness_of_fit_ref 1.052
_refine_ls_hydrogen_treatment refall
_refine_ls_matrix_type full
_refine_ls_number_parameters 148
_refine_ls_number_reflns 1792
_refine_ls_number_restraints 2
_refine_ls_restrained_S_all 1.053
_refine_ls_R_factor_all 0.0321
_refine_ls_R_factor_gt 0.0274
_refine_ls_shift/su_max 0.000
_refine_ls_shift/su_mean 0.000
_refine_ls_structure_factor_coef Fsqd
_refine_ls_weighting_details 'w=1/[\s^2^(Fo^2^)+(0.0200P)^2^] where P=(Fo^2^+2Fc^2^)/3'
_refine_ls_weighting_scheme calc
_refine_ls_wR_factor_gt 0.0517
_refine_ls_wR_factor_ref 0.0534
_reflns_Friedel_coverage 0.000
_reflns_number_gt 1621
_reflns_number_total 1792
_reflns_threshold_expression 'I > 2\s(I)'
_cod_data_source_file d0nj02604b2.cif
_cod_data_source_block Compound_8
_cod_depositor_comments
;Adding full bibliography for 7059744--7059757.cif.

 Adding full bibliography for 7059744--7059757.cif.
;
_cod_original_sg_symbol_H-M 'I 2/m'
_cod_database_code 7059750
_shelx_space_group_comment
;
The symmetry employed for this shelxl refinement is uniquely defined
by the following loop, which should always be used as a source of
symmetry information in preference to the above space-group names.
They are only intended as comments.
;

loop_
_space_group_symop_operation_xyz
'x, y, z'
'-x, y, -z'
'x+1/2, y+1/2, z+1/2'
'-x+1/2, y+1/2, -z+1/2'
'-x, -y, -z'
'x, -y, z'
'-x+1/2, -y+1/2, -z+1/2'
'x+1/2, -y+1/2, z+1/2'

loop_
_atom_site_label
_atom_site_type_symbol
_atom_site_fract_x
_atom_site_fract_y
_atom_site_fract_z
_atom_site_U_iso_or_equiv
_atom_site_adp_type
_atom_site_occupancy
_atom_site_site_symmetry_order
_atom_site_calc_flag
_atom_site_refinement_flags_posn
_atom_site_refinement_flags_adp
_atom_site_refinement_flags_occupancy
_atom_site_disorder_assembly
_atom_site_disorder_group
Tb1 Tb 0.12779(2) 0.5000 0.15975(2) 0.01431(9) Uani 1 2 d S T P . .
OW1 O 0.1839(3) 0.6290(3) 0.3312(3) 0.0343(7) Uani 1 1 d D . . . .
O2 O 0.1081(3) 0.5000 -0.0407(3) 0.0231(9) Uani 1 2 d S T P . .
F3 F -0.1420(2) 0.1197(2) 0.1028(2) 0.0383(6) Uani 1 1 d . . . . .
C8 C 0.0000 0.1263(5) 0.0000 0.0215(12) Uani 1 2 d S T P . .
C1 C -0.1308(5) 0.5000 0.1365(5) 0.0223(12) Uani 1 2 d S T P . .
C9 C -0.0702(3) 0.0605(3) 0.0524(3) 0.0217(9) Uani 1 1 d . . . . .
O3 O 0.0631(3) 0.3081(2) 0.0920(2) 0.0295(7) Uani 1 1 d . . . . .
O4 O 0.3180(2) 0.5971(3) 0.1618(3) 0.0363(8) Uani 1 1 d . . . . .
O1 O -0.0522(3) 0.5000 0.2326(4) 0.0407(12) Uani 1 2 d S T P . .
C7 C 0.0000 0.2599(5) 0.0000 0.0211(12) Uani 1 2 d S T P . .
C2 C -0.2637(5) 0.5000 0.1342(5) 0.0216(12) Uani 1 2 d S T P . .
F2 F 0.5077(2) 0.2883(2) 0.1420(3) 0.0503(8) Uani 1 1 d . . . . .
F1 F -0.2707(2) 0.2919(2) 0.1305(3) 0.0512(8) Uani 1 1 d . . . . .
C4 C 0.5581(4) 0.3960(4) 0.1415(4) 0.0260(9) Uani 1 1 d . . . . .
C6 C 0.3699(5) 0.5000 0.1579(5) 0.0232(13) Uani 1 2 d S T P . .
C5 C 0.4966(5) 0.5000 0.1471(5) 0.0243(13) Uani 1 2 d S T P . .
C3 C -0.3251(4) 0.3954(4) 0.1360(4) 0.0271(10) Uani 1 1 d . . . . .
OW2 O -0.3809(6) 0.0000 0.0167(6) 0.088(2) Uani 1 2 d S T P . .
HW1 H 0.174(5) 0.7118(19) 0.323(5) 0.069(19) Uiso 1 1 d D . . . .
HW2 H 0.150(8) 0.610(8) 0.394(6) 0.24(5) Uiso 1 1 d D . . . .

loop_
_atom_site_aniso_label
_atom_site_aniso_U_11
_atom_site_aniso_U_22
_atom_site_aniso_U_33
_atom_site_aniso_U_23
_atom_site_aniso_U_13
_atom_site_aniso_U_12
Tb1 0.01081(13) 0.01308(14) 0.01982(15) 0.000 0.00588(10) 0.000
OW1 0.0380(19) 0.035(2) 0.0286(17) -0.0069(15) 0.0084(15) 0.0057(16)
O2 0.022(2) 0.032(2) 0.022(2) 0.000 0.0159(17) 0.000
F3 0.0475(16) 0.0236(13) 0.0540(17) -0.0026(12) 0.0304(14) 0.0083(12)
C8 0.019(3) 0.014(3) 0.026(3) 0.000 -0.001(2) 0.000
C1 0.013(3) 0.027(3) 0.028(3) 0.000 0.007(2) 0.000
C9 0.024(2) 0.020(2) 0.022(2) -0.0039(16) 0.0073(17) 0.0046(17)
O3 0.0384(17) 0.0139(14) 0.0292(17) 0.0007(13) 0.0001(14) -0.0033(13)
O4 0.0182(15) 0.0356(19) 0.061(2) -0.0149(16) 0.0215(15) -0.0029(14)
O1 0.014(2) 0.083(4) 0.026(2) 0.000 0.0073(18) 0.000
C7 0.020(3) 0.016(3) 0.027(3) 0.000 0.007(2) 0.000
C2 0.015(3) 0.035(3) 0.017(3) 0.000 0.009(2) 0.000
F2 0.0344(15) 0.0291(16) 0.101(2) -0.0036(15) 0.0410(16) -0.0068(13)
F1 0.0373(16) 0.0323(16) 0.099(2) 0.0063(16) 0.0423(17) 0.0136(13)
C4 0.019(2) 0.025(2) 0.038(3) 0.000(2) 0.0139(19) -0.0033(18)
C6 0.014(3) 0.038(4) 0.020(3) 0.000 0.010(2) 0.000
C5 0.014(3) 0.037(4) 0.024(3) 0.000 0.009(2) 0.000
C3 0.020(2) 0.025(2) 0.039(3) 0.004(2) 0.0146(19) 0.0052(18)
OW2 0.070(4) 0.121(6) 0.076(4) 0.000 0.027(4) 0.000

loop_
_atom_type_symbol
_atom_type_description
_atom_type_scat_dispersion_real
_atom_type_scat_dispersion_imag
_atom_type_scat_source
C C 0.0033 0.0016 'International Tables Vol C Tables 4.2.6.8 and 6.1.1.4'
H H 0.0000 0.0000 'International Tables Vol C Tables 4.2.6.8 and 6.1.1.4'
O O 0.0106 0.0060 'International Tables Vol C Tables 4.2.6.8 and 6.1.1.4'
F F 0.0171 0.0103 'International Tables Vol C Tables 4.2.6.8 and 6.1.1.4'
Tb Tb -0.1723 4.1537 'International Tables Vol C Tables 4.2.6.8 and 6.1.1.4'

loop_
_geom_angle_atom_site_label_1
_geom_angle_atom_site_label_2
_geom_angle_atom_site_label_3
_geom_angle
_geom_angle_site_symmetry_1
_geom_angle_site_symmetry_3
_geom_angle_publ_flag
O3 Tb1 O2 74.03(7) . . ?
O3 Tb1 O3 133.78(13) . 6_565 ?
O2 Tb1 O3 74.03(7) . 6_565 ?
O3 Tb1 OW1 73.66(10) . 6_565 ?
O2 Tb1 OW1 141.49(9) . 6_565 ?
O3 Tb1 OW1 144.48(11) 6_565 6_565 ?
O3 Tb1 OW1 144.47(11) . . ?
O2 Tb1 OW1 141.49(9) . . ?
O3 Tb1 OW1 73.66(10) 6_565 . ?
OW1 Tb1 OW1 73.08(16) 6_565 . ?
O3 Tb1 O4 127.04(10) . . ?
O2 Tb1 O4 79.18(11) . . ?
O3 Tb1 O4 77.58(10) 6_565 . ?
OW1 Tb1 O4 104.59(11) 6_565 . ?
OW1 Tb1 O4 73.90(11) . . ?
O3 Tb1 O4 77.58(10) . 6_565 ?
O2 Tb1 O4 79.18(11) . 6_565 ?
O3 Tb1 O4 127.04(10) 6_565 6_565 ?
OW1 Tb1 O4 73.90(11) 6_565 6_565 ?
OW1 Tb1 O4 104.59(11) . 6_565 ?
O4 Tb1 O4 52.76(14) . 6_565 ?
O3 Tb1 O1 84.78(8) . . ?
O2 Tb1 O1 122.09(13) . . ?
O3 Tb1 O1 84.78(8) 6_565 . ?
OW1 Tb1 O1 74.85(11) 6_565 . ?
OW1 Tb1 O1 74.84(11) . . ?
O4 Tb1 O1 147.33(9) . . ?
O4 Tb1 O1 147.33(9) 6_565 . ?
O3 Tb1 O2 69.45(7) . 5_565 ?
O2 Tb1 O2 72.08(13) . 5_565 ?
O3 Tb1 O2 69.45(7) 6_565 5_565 ?
OW1 Tb1 O2 114.46(9) 6_565 5_565 ?
OW1 Tb1 O2 114.46(9) . 5_565 ?
O4 Tb1 O2 140.87(9) . 5_565 ?
O4 Tb1 O2 140.87(9) 6_565 5_565 ?
O1 Tb1 O2 50.01(12) . 5_565 ?
O3 Tb1 C6 102.14(8) . . ?
O2 Tb1 C6 76.88(14) . . ?
O3 Tb1 C6 102.14(8) 6_565 . ?
OW1 Tb1 C6 90.01(12) 6_565 . ?
OW1 Tb1 C6 90.01(12) . . ?
O4 Tb1 C6 26.40(7) . . ?
O4 Tb1 C6 26.40(7) 6_565 . ?
O1 Tb1 C6 161.02(15) . . ?
O2 Tb1 C6 148.97(13) 5_565 . ?
O3 Tb1 C1 76.01(8) . . ?
O2 Tb1 C1 97.49(15) . . ?
O3 Tb1 C1 76.01(8) 6_565 . ?
OW1 Tb1 C1 94.51(12) 6_565 . ?
OW1 Tb1 C1 94.51(12) . . ?
O4 Tb1 C1 153.25(7) . . ?
O4 Tb1 C1 153.25(7) 6_565 . ?
O1 Tb1 C1 24.61(14) . . ?
O2 Tb1 C1 25.40(13) 5_565 . ?
C6 Tb1 C1 174.37(16) . . ?
Tb1 OW1 HW1 121(3) . . ?
Tb1 OW1 HW2 117(6) . . ?
HW1 OW1 HW2 103(6) . . ?
C1 O2 Tb1 163.1(3) 5_565 . ?
C1 O2 Tb1 88.9(3) 5_565 5_565 ?
Tb1 O2 Tb1 107.92(13) . 5_565 ?
C9 C8 C9 115.6(5) . 2 ?
C9 C8 C7 122.2(2) . . ?
C9 C8 C7 122.2(2) 2 . ?
O1 C1 O2 123.6(5) . 5_565 ?
O1 C1 C2 117.8(5) . . ?
O2 C1 C2 118.6(5) 5_565 . ?
O1 C1 Tb1 57.9(3) . . ?
O2 C1 Tb1 65.6(3) 5_565 . ?
C2 C1 Tb1 175.8(4) . . ?
F3 C9 C9 119.6(2) . 6 ?
F3 C9 C8 118.2(4) . . ?
C9 C9 C8 122.2(2) 6 . ?
C7 O3 Tb1 138.2(3) . . ?
C6 O4 Tb1 93.1(3) . . ?
C1 O1 Tb1 97.4(3) . . ?
O3 C7 O3 128.4(5) 2 . ?
O3 C7 C8 115.8(3) 2 . ?
O3 C7 C8 115.8(3) . . ?
C3 C2 C3 117.1(5) 6_565 . ?
C3 C2 C1 121.4(2) 6_565 . ?
C3 C2 C1 121.4(2) . . ?
F2 C4 C3 115.6(4) . 1_655 ?
F2 C4 C5 121.9(4) . . ?
C3 C4 C5 122.5(4) 1_655 . ?
O4 C6 O4 120.9(5) . 6_565 ?
O4 C6 C5 119.5(2) . . ?
O4 C6 C5 119.5(2) 6_565 . ?
O4 C6 Tb1 60.5(2) . . ?
O4 C6 Tb1 60.5(2) 6_565 . ?
C5 C6 Tb1 175.7(4) . . ?
C4 C5 C4 115.5(5) 6_565 . ?
C4 C5 C6 122.3(2) 6_565 . ?
C4 C5 C6 122.3(2) . . ?
F1 C3 C2 119.2(4) . . ?
F1 C3 C4 119.6(4) . 1_455 ?
C2 C3 C4 121.2(4) . 1_455 ?

loop_
_geom_bond_atom_site_label_1
_geom_bond_atom_site_label_2
_geom_bond_distance
_geom_bond_site_symmetry_2
_geom_bond_publ_flag
Tb1 O3 2.345(3) . ?
Tb1 O2 2.345(4) . ?
Tb1 O3 2.345(3) 6_565 ?
Tb1 OW1 2.435(3) 6_565 ?
Tb1 OW1 2.435(3) . ?
Tb1 O4 2.455(3) . ?
Tb1 O4 2.455(3) 6_565 ?
Tb1 O1 2.501(4) . ?
Tb1 O2 2.666(4) 5_565 ?
Tb1 C6 2.816(5) . ?
Tb1 C1 2.926(5) . ?
OW1 HW1 0.94(2) . ?
OW1 HW2 0.98(2) . ?
O2 C1 1.256(6) 5_565 ?
O2 Tb1 2.666(4) 5_565 ?
F3 C9 1.347(4) . ?
C8 C9 1.387(5) . ?
C8 C9 1.387(5) 2 ?
C8 C7 1.501(7) . ?
C1 O1 1.229(7) . ?
C1 O2 1.256(6) 5_565 ?
C1 C2 1.534(7) . ?
C9 C9 1.360(8) 6 ?
O3 C7 1.244(3) . ?
O4 C6 1.254(4) . ?
C7 O3 1.243(3) 2 ?
C2 C3 1.377(5) 6_565 ?
C2 C3 1.377(5) . ?
F2 C4 1.345(4) . ?
F1 C3 1.335(4) . ?
C4 C3 1.378(5) 1_655 ?
C4 C5 1.382(5) . ?
C6 O4 1.254(4) 6_565 ?
C6 C5 1.515(7) . ?
C5 C4 1.382(5) 6_565 ?
C3 C4 1.378(5) 1_455 ?
